data_2103559
loop_
_publ_author_name
'Nicola\"i, B\'eatrice'
'Kearley, Gordon J.'
'Cousson, Alain'
'Paulus, Werner'
'Fillaux, Fran\,cois'
'Gentner, Fabien'
'Schr\"oder, Ludger'
'Watkin, David'

_publ_section_title
;
 Structure of manganese diacetate tetrahydrate and low-temperature
 methyl-group dynamics
;
_journal_issue 1
_journal_name_full 'Acta Crystallographica Section B'
_journal_page_first 36
_journal_page_last 44
_journal_paper_doi 10.1107/S0108768100014695
_journal_volume 57
_journal_year 2001
_chemical_formula_moiety 'Mn, 2(C2 H3 O2), 4(D2 O)'
_chemical_formula_sum 'C4 H6 D8 Mn O8'
_chemical_formula_weight 252.9
_chemical_name_common Mnac
_chemical_name_systematic
;
manganese acetate tetrahydrate
;
_space_group_IT_number 14
_symmetry_cell_setting monoclinic
_symmetry_space_group_name_Hall '-P 2ybc'
_symmetry_space_group_name_H-M 'P 1 21/c 1'
_cell_angle_alpha 90
_cell_angle_beta 118.6(2)
_cell_angle_gamma 90
_cell_formula_units_Z 6
_cell_length_a 11.10(3)
_cell_length_b 17.51(3)
_cell_length_c 9.09(2)
_cell_measurement_reflns_used 14
_cell_measurement_temperature 300
_cell_measurement_theta_max 25
_cell_measurement_theta_min 14.6
_cell_volume 1551(7)
_computing_cell_refinement ' STOE PW110 '
_computing_data_collection 'CAD-4 software (Enraf-Nonius, 1989)'
_computing_data_reduction
;
PRON modified version of REDU4 (STOE) 1996
;
_computing_molecular_graphics 'CAMERON (Pearce et al., 1994)'
_computing_publication_material
;
CRYSTALS Issue 10 (Watkin, Prout, Carruthers & Betteridge, 1996)
;
_computing_structure_refinement 'CRYSTALS (Watkin et al., 1996)'
_diffrn_measurement_device '       Orph\'ee reactor (Saclay, France) : 5C2 four-circle'
_diffrn_measurement_method ' \w scans,'
_diffrn_radiation_monochromator Cu_(220)
_diffrn_radiation_probe neutron
_diffrn_radiation_source Orph\'ee_reactor_Saclay_France
_diffrn_radiation_type Neutron
_diffrn_radiation_wavelength .8308
_diffrn_reflns_av_R_equivalents .05
_diffrn_reflns_limit_h_max 4
_diffrn_reflns_limit_h_min -12
_diffrn_reflns_limit_k_max 19
_diffrn_reflns_limit_k_min -10
_diffrn_reflns_limit_l_max 10
_diffrn_reflns_limit_l_min -9
_diffrn_reflns_number 3536
_diffrn_reflns_theta_max 22.50
_diffrn_reflns_theta_min 2.50
_diffrn_standards_decay_% .00
_diffrn_standards_interval_count 0
_diffrn_standards_interval_time 450
_diffrn_standards_number 2
_exptl_absorpt_correction_type none
_exptl_crystal_colour pink
_exptl_crystal_density_diffrn 1.53
_exptl_crystal_density_meas ?
_exptl_crystal_description prism
_exptl_crystal_F_000 483.17
_exptl_crystal_size_max 3.00
_exptl_crystal_size_mid 3.00
_exptl_crystal_size_min 3.00
_refine_diff_density_max 1.32
_refine_diff_density_min -1.50
_refine_ls_extinction_coef 5.1(4)
_refine_ls_extinction_method 'Larson 1970 Crystallographic Computing eq 22'
_refine_ls_goodness_of_fit_obs 1.0655
_refine_ls_hydrogen_treatment none
_refine_ls_matrix_type full
_refine_ls_number_parameters 314
_refine_ls_number_reflns 1570
_refine_ls_R_factor_obs .0657
_refine_ls_shift/su_max .068724
_refine_ls_structure_factor_coef Fsqd
_refine_ls_weighting_scheme calc
_refine_ls_wR_factor_obs .0456
_reflns_number_observed 1570
_reflns_number_total 2222
_reflns_observed_criterion >3.00\s(I)
_cod_data_source_file lc0023.cif
_cod_data_source_block 300K
_cod_original_cell_volume 1551.2
_cod_original_sg_symbol_H-M 'P 21/c'
_cod_original_formula_sum 'C4 H6 D8 Mn O8 '
_cod_database_code 2103559

loop_
_symmetry_equiv_pos_as_xyz
x,y,z
-x,-y,-z
-x,y+1/2,-z+1/2
x,-y+1/2,z+1/2

loop_
_atom_site_aniso_label
_atom_site_aniso_U_11
_atom_site_aniso_U_22
_atom_site_aniso_U_33
_atom_site_aniso_U_12
_atom_site_aniso_U_13
_atom_site_aniso_U_23
Mn1 .032(4) .011(3) .029(4) -.002(3) .020(3) -.004(3)
Mn2 .027(3) .016(2) .030(3) .0008(19) .016(2) .0004(19)
C1 .0364(17) .0167(15) .0277(15) -.0006(11) .0194(13) -.0035(12)
C2 .103(3) .0222(17) .047(2) -.0046(18) .054(2) .0043(15)
C3 .0302(16) .0211(16) .0385(16) .0004(11) .0222(13) -.0003(12)
C4 .057(3) .044(2) .142(5) .0157(19) .079(3) .020(2)
C5 .0339(16) .0221(16) .0285(15) -.0010(12) .0171(13) .0005(12)
C6 .048(2) .057(3) .033(2) -.0173(18) -.0077(17) .0107(17)
O1 .040(2) .0144(16) .0270(17) .0010(12) .0189(15) -.0036(13)
O2 .052(2) .0159(18) .039(2) .0005(15) .0288(18) -.0039(15)
O3 .050(2) .0237(19) .056(2) .0107(16) .038(2) .0079(16)
O4 .041(2) .0264(19) .052(2) -.0017(15) .0320(19) .0004(16)
O5 .041(2) .0237(18) .035(2) -.0011(15) .0105(17) .0053(15)
O6 .046(2) .028(2) .0311(19) -.0081(16) .0154(16) -.0025(15)
O7 .044(3) .039(2) .035(2) -.015(2) .022(2) -.007(2)
O8 .037(3) .035(2) .030(2) .0100(19) .016(2) .002(2)
O9 .056(3) .062(3) .051(3) -.016(3) .030(3) -.004(4)
O10 .057(4) .074(4) .055(4) .002(3) .017(3) -.009(4)
O11 .041(3) .041(3) .063(3) -.005(3) .030(2) -.002(2)
O12 .050(3) .052(3) .056(3) -.005(4) .007(3) .000(4)
D4 .078(6) .068(7) .058(6) -.006(5) .020(5) .008(5)
D5 .055(6) .049(6) .068(6) -.007(4) .023(4) -.012(4)
D9 .063(5) .069(6) .049(6) -.008(4) .024(4) -.019(4)
D10 .065(8) .086(8) .064(6) -.010(6) .028(5) -.008(5)
D14 .070(5) .056(7) .082(6) -.002(5) .045(4) .002(4)
D15 .053(6) .073(6) .084(6) -.001(5) .036(4) -.007(4)
D16 .045(4) .040(4) .041(5) .003(2) .024(3) -.004(3)
D17 .050(5) .049(4) .050(6) -.001(3) .026(5) -.001(3)
D18 .050(4) .067(5) .057(6) .002(3) .027(4) .004(5)
D19 .056(6) .070(6) .066(7) -.003(4) .032(5) -.004(5)
D20 .052(4) .051(4) .036(4) -.003(3) .027(3) -.008(3)
D21 .043(5) .040(4) .051(4) -.010(3) .030(3) -.008(3)

loop_
_atom_site_label
_atom_site_fract_x
_atom_site_fract_y
_atom_site_fract_z
_atom_site_U_iso_or_equiv
_atom_site_thermal_displace_type
_atom_site_occupancy
Mn1 .0000 .0000 .0000 .0219 Uani .5000
Mn2 .0208(5) .2015(3) -.0667(6) .0232 Uani 1.0000
C1 .0131(3) .14135(16) .2390(4) .0253 Uani 1.0000
C2 .0036(5) .0871(2) .3609(5) .0501 Uani 1.0000
C3 .2194(3) .07975(17) -.0884(4) .0275 Uani 1.0000
C4 .3385(5) .0625(2) -.1176(8) .0678 Uani 1.0000
C5 -.1988(3) .08875(16) -.3406(4) .0272 Uani 1.0000
C6 -.3200(4) .0784(3) -.5113(5) .0571 Uani 1.0000
O1 .0098(4) .11565(17) .1055(4) .0258 Uani 1.0000
O2 .0237(4) .21124(19) .2680(5) .0327 Uani 1.0000
O3 .1734(4) .1470(2) -.1130(5) .0379 Uani 1.0000
O4 .1719(4) .0261(2) -.0413(5) .0354 Uani 1.0000
O5 -.1634(4) .0332(2) -.2416(5) .0368 Uani 1.0000
O6 -.1368(4) .1520(2) -.3052(4) .0365 Uani 1.0000
O7 .2060(5) .2547(2) .1497(6) .0381 Uani 1.0000
O8 -.1620(5) .2535(2) -.0677(8) .0340 Uani 1.0000
O9 .4282(8) .3165(3) .1235(12) .0542 Uani 1.0000
O10 .6174(9) .1951(5) .1532(9) .0660 Uani 1.0000
O11 .6678(6) .3776(5) .4119(6) .0458 Uani 1.0000
O12 .3347(6) .1044(5) .3305(8) .0604 Uani 1.0000
D4 .2880(10) .1441(6) .2511(12) .0735 Uani .63(3)
D5 .2757(9) .0589(6) .2926(11) .0599 Uani .58(3)
D9 .6223(8) .1728(5) .0588(13) .0615 Uani .60(3)
D10 .5432(14) .2295(7) .1161(12) .0724 Uani .59(3)
D14 .7119(9) .4261(6) .4370(10) .0661 Uani .66(3)
D15 .7380(10) .3429(6) .4211(11) .0686 Uani .65(3)
D16 -.1540(6) .2837(4) .0263(9) .0405 Uani .64(2)
D17 -.2362(8) .2750(4) -.1700(10) .0489 Uani .63(2)
D18 .3956(7) .3489(5) .0233(12) .0573 Uani .63(3)
D19 .5020(11) .3442(6) .2147(13) .0632 Uani .59(3)
D20 .1950(6) .2834(4) .2337(9) .0442 Uani .63(2)
D21 .2802(7) .2776(4) .1372(8) .0420 Uani .60(2)

loop_
_atom_type_symbol
_atom_type_scat_dispersion_real
_atom_type_scat_dispersion_imag
_atom_type_scat_source
'Mn  ' .0000 .0000 International_Tables_Vol_IV_Table_2.2B
'O   ' .0000 .0000 International_Tables_Vol_IV_Table_2.2B
'C   ' .0000 .0000 International_Tables_Vol_IV_Table_2.2B
'H   ' .0000 .0000 International_Tables_Vol_IV_Table_2.2B
'D   ' .0000 .0000 International_Tables_Vol_IV_Table_2.2B

loop_
_geom_angle_atom_site_label_1
_geom_angle_atom_site_label_2
_geom_angle_atom_site_label_3
_geom_angle_site_symmetry_1
_geom_angle_site_symmetry_3
_geom_angle
_geom_angle_publ_flag
O1 Mn1 O1 . 2_555 179.995 yes
O1 Mn1 O4 . . 91.02(13) yes
O1 Mn1 O4 2_555 . 88.98(13) yes
O1 Mn1 O4 . 2_555 88.98(13) yes
O1 Mn1 O4 2_555 2_555 91.02(13) yes
O4 Mn1 O4 . 2_555 179.995 yes
O1 Mn1 O5 . . 92.13(13) yes
O1 Mn1 O5 2_555 . 87.87(13) yes
O4 Mn1 O5 . . 98.54(15) yes
O4 Mn1 O5 2_555 . 81.46(15) yes
O1 Mn1 O5 . 2_555 87.86(13) yes
O1 Mn1 O5 2_555 2_555 92.14(13) yes
O4 Mn1 O5 . 2_555 81.46(15) yes
O4 Mn1 O5 2_555 2_555 98.54(15) yes
O5 Mn1 O5 . 2_555 179.995 yes
O1 Mn2 O2 . 4_554 176.9(3) yes
O1 Mn2 O3 . . 98.7(2) yes
O2 Mn2 O3 4_554 . 84.4(2) yes
O1 Mn2 O6 . . 98.1(2) yes
O2 Mn2 O6 4_554 . 82.1(2) yes
O3 Mn2 O6 . . 87.8(2) yes
O1 Mn2 O7 . . 90.0(2) yes
O2 Mn2 O7 4_554 . 90.2(2) yes
O3 Mn2 O7 . . 83.1(3) yes
O6 Mn2 O7 . . 168.6(3) yes
O1 Mn2 O8 . . 85.5(2) yes
O2 Mn2 O8 4_554 . 91.4(2) yes
O3 Mn2 O8 . . 169.6(3) yes
O6 Mn2 O8 . . 82.2(3) yes
O7 Mn2 O8 . . 106.5(3) yes
C2 C1 O1 . . 119.9(3) yes
C2 C1 O2 . . 119.9(3) yes
O1 C1 O2 . . 120.2(3) yes
C1 C2 H1 . . 178.2(19) no
C4 C3 O3 . . 118.3(3) yes
C4 C3 O4 . . 117.5(3) yes
O3 C3 O4 . . 124.2(3) yes
C3 C4 H2 . . 175(2) no
C6 C5 O5 . . 117.8(3) yes
C6 C5 O6 . . 118.6(3) yes
O5 C5 O6 . . 123.6(3) yes
C5 C6 H3 . . 179(2) no
Mn1 O1 Mn2 . . 108.75(18) yes
Mn1 O1 C1 . . 134.8(2) yes
Mn2 O1 C1 . . 116.5(3) yes
Mn2 O2 C1 4_555 . 144.4(3) yes
Mn2 O3 C3 . . 132.0(3) yes
Mn1 O4 C3 . . 140.4(3) yes
Mn1 O5 C5 . . 139.7(3) yes
Mn2 O6 C5 . . 132.3(3) yes
Mn2 O7 D20 . . 119.6(6) yes
Mn2 O7 D21 . . 122.6(6) yes
D20 O7 D21 . . 108.2(6) yes
Mn2 O8 D16 . . 121.4(5) yes
Mn2 O8 D17 . . 121.0(6) yes
D16 O8 D17 . . 108.0(6) yes
D18 O9 D19 . . 106.7(9) yes
D9 O10 D10 . . 110.5(10) yes
D14 O11 D15 . . 103.9(9) yes
D4 O12 D5 . . 107.1(9) yes

loop_
_geom_bond_atom_site_label_1
_geom_bond_atom_site_label_2
_geom_bond_site_symmetry_2
_geom_bond_distance
_geom_bond_publ_flag
Mn1 O1 . 2.221(3) yes
Mn1 O1 2_555 2.221(3) yes
Mn1 O4 . 2.163(3) yes
Mn1 O4 2_555 2.163(3) yes
Mn1 O5 . 2.153(4) yes
Mn1 O5 2_555 2.153(4) yes
Mn2 O1 . 2.216(6) yes
Mn2 O2 4_554 2.154(6) yes
Mn2 O3 . 2.154(6) yes
Mn2 O6 . 2.209(6) yes
Mn2 O7 . 2.256(6) yes
Mn2 O8 . 2.220(6) yes
C1 C2 . 1.501(4) yes
C1 O1 . 1.278(4) yes
C1 O2 . 1.245(5) yes
C3 C4 . 1.498(5) yes
C3 O3 . 1.261(5) yes
C3 O4 . 1.249(5) yes
C5 C6 . 1.501(5) yes
C5 O5 . 1.254(5) yes
C5 O6 . 1.262(5) yes
O7 D20 . .971(7) yes
O7 D21 . .969(7) yes
O8 D16 . .972(6) yes
O8 D17 . .976(7) yes
O9 D18 . .984(8) yes
O9 D19 . .972(9) yes
O10 D9 . .968(9) yes
O10 D10 . .943(11) yes
O11 D14 . .952(9) yes
O11 D15 . .958(9) yes
O12 D4 . .956(9) yes
O12 D5 . .984(9) yes
